data_7160282
loop_
_publ_author_name
'Vardanyan, Arpine'
'Polkaehn, Jonas'
'Bauder, Marie-Louis'
'Villinger, Alexander'
'Ehlers, Peter'
'Langer, Peter'

_publ_section_title
;
 Synthesis and properties of thienonaphtho[<i>bc</i>]pyridines and
 thienonaphtho[<i>bc</i>]quinolines.
;
_journal_issue 43
_journal_name_full 'Organic &amp; biomolecular chemistry'
_journal_page_first 8631
_journal_page_last 8648
_journal_paper_doi 10.1039/d4ob01023j
_journal_volume 22
_journal_year 2024
_chemical_formula_moiety 'C25 H15 N S'
_chemical_formula_sum 'C25 H15 N S'
_chemical_formula_weight 361.44
_space_group_crystal_system triclinic
_space_group_IT_number 2
_space_group_name_Hall '-P 1'
_space_group_name_H-M_alt 'P -1'
_atom_sites_solution_hydrogens geom
_audit_creation_method SHELXL-2014/7
_audit_update_record
;
2024-06-18 deposited with the CCDC.	2024-09-27 downloaded from the CCDC.
;
_cell_angle_alpha 96.72(2)
_cell_angle_beta 102.06(2)
_cell_angle_gamma 99.58(2)
_cell_formula_units_Z 2
_cell_length_a 7.904(6)
_cell_length_b 10.247(7)
_cell_length_c 11.533(8)
_cell_measurement_reflns_used 2509
_cell_measurement_temperature 123(2)
_cell_measurement_theta_max 28.85
_cell_measurement_theta_min 2.52
_cell_volume 889.5(11)
_computing_cell_refinement 'Bruker Apex V7.51A'
_computing_data_collection 'Bruker Apex V7.51A'
_computing_data_reduction 'Bruker SAINT'
_computing_molecular_graphics 'ORTEP-3v2.01 (Farrugia, 1997)'
_computing_publication_material 'SHELXL-2014/7 (Sheldrick, 2014)'
_computing_structure_refinement 'SHELXL-2014/7 (Sheldrick, 2014)'
_computing_structure_solution 'Bruker SHELXTL'
_diffrn_ambient_temperature 123(2)
_diffrn_measured_fraction_theta_full 0.998
_diffrn_measured_fraction_theta_max 0.998
_diffrn_measurement_device_type 'Bruker Apex Kappa-II-CCD-diffractometer'
_diffrn_measurement_method 'phi and omega scans'
_diffrn_radiation_type MoK\a
_diffrn_radiation_wavelength 0.71073
_diffrn_reflns_av_R_equivalents 0.1212
_diffrn_reflns_av_unetI/netI 0.1069
_diffrn_reflns_Laue_measured_fraction_full 0.998
_diffrn_reflns_Laue_measured_fraction_max 0.998
_diffrn_reflns_limit_h_max 10
_diffrn_reflns_limit_h_min -10
_diffrn_reflns_limit_k_max 13
_diffrn_reflns_limit_k_min -13
_diffrn_reflns_limit_l_max 14
_diffrn_reflns_limit_l_min -14
_diffrn_reflns_number 20493
_diffrn_reflns_point_group_measured_fraction_full 0.998
_diffrn_reflns_point_group_measured_fraction_max 0.998
_diffrn_reflns_theta_full 25.242
_diffrn_reflns_theta_max 27.490
_diffrn_reflns_theta_min 3.039
_diffrn_source 'sealed tube'
_exptl_absorpt_coefficient_mu 0.191
_exptl_absorpt_correction_T_max 0.7458
_exptl_absorpt_correction_T_min 0.6185
_exptl_absorpt_correction_type multi-scan
_exptl_absorpt_process_details '(SADABS; Sheldrick, 2004)'
_exptl_crystal_colour colourless
_exptl_crystal_density_diffrn 1.350
_exptl_crystal_description block
_exptl_crystal_F_000 376
_exptl_crystal_size_max 0.290
_exptl_crystal_size_mid 0.160
_exptl_crystal_size_min 0.040
_refine_diff_density_max 0.529
_refine_diff_density_min -0.390
_refine_diff_density_rms 0.068
_refine_ls_extinction_method none
_refine_ls_goodness_of_fit_ref 1.011
_refine_ls_hydrogen_treatment constr
_refine_ls_matrix_type full
_refine_ls_number_parameters 244
_refine_ls_number_reflns 4075
_refine_ls_number_restraints 0
_refine_ls_restrained_S_all 1.011
_refine_ls_R_factor_all 0.1244
_refine_ls_R_factor_gt 0.0704
_refine_ls_shift/su_max 0.000
_refine_ls_shift/su_mean 0.000
_refine_ls_structure_factor_coef Fsqd
_refine_ls_weighting_details 'w=1/[\s^2^(Fo^2^)+(0.0511P)^2^+0.0317P] where P=(Fo^2^+2Fc^2^)/3'
_refine_ls_weighting_scheme calc
_refine_ls_wR_factor_gt 0.1219
_refine_ls_wR_factor_ref 0.1397
_reflns_Friedel_coverage 0.000
_reflns_number_gt 2451
_reflns_number_total 4075
_reflns_threshold_expression 'I > 2\s(I)'
_cod_data_source_file d4ob01023j2.cif
_cod_data_source_block is_av140f1
_cod_database_code 7160282
_shelx_shelxl_version_number 2014/7
_shelx_space_group_comment
;
The symmetry employed for this shelxl refinement is uniquely defined
by the following loop, which should always be used as a source of
symmetry information in preference to the above space-group names.
They are only intended as comments.
;
_shelx_estimated_absorpt_t_min 0.947
_shelx_estimated_absorpt_t_max 0.992

loop_
_space_group_symop_operation_xyz
'x, y, z'
'-x, -y, -z'

loop_
_atom_site_label
_atom_site_type_symbol
_atom_site_fract_x
_atom_site_fract_y
_atom_site_fract_z
_atom_site_U_iso_or_equiv
_atom_site_adp_type
_atom_site_occupancy
_atom_site_site_symmetry_order
_atom_site_calc_flag
_atom_site_refinement_flags_posn
_atom_site_refinement_flags_adp
_atom_site_refinement_flags_occupancy
_atom_site_disorder_assembly
_atom_site_disorder_group
N1 N 0.7438(3) 0.4765(2) 0.3625(2) 0.0225(5) Uani 1 1 d . . . . .
S1 S 0.36828(10) 0.13258(8) 0.64074(7) 0.0242(2) Uani 1 1 d . . . . .
C1 C 0.1735(4) 0.1604(3) 0.5558(2) 0.0238(7) Uani 1 1 d . . . . .
H1 H 0.0605 0.1268 0.5685 0.029 Uiso 1 1 calc R U . . .
C2 C 0.1986(4) 0.2348(3) 0.4695(2) 0.0204(6) Uani 1 1 d . . . . .
H2 H 0.1053 0.2593 0.4153 0.024 Uiso 1 1 calc R U . . .
C3 C 0.3824(4) 0.2734(3) 0.4684(2) 0.0182(6) Uani 1 1 d . . . . .
C4 C 0.4631(4) 0.3561(3) 0.3936(2) 0.0185(6) Uani 1 1 d . . . . .
C5 C 0.3701(4) 0.4001(3) 0.2897(2) 0.0210(6) Uani 1 1 d . . . . .
C6 C 0.4662(4) 0.4820(3) 0.2299(3) 0.0250(7) Uani 1 1 d . . . . .
H6 H 0.4077 0.5135 0.1611 0.030 Uiso 1 1 calc R U . . .
C7 C 0.6503(4) 0.5187(3) 0.2703(3) 0.0264(7) Uani 1 1 d . . . . .
H7 H 0.7119 0.5778 0.2286 0.032 Uiso 1 1 calc R U . . .
C8 C 0.6515(3) 0.3951(3) 0.4234(2) 0.0189(6) Uani 1 1 d . . . . .
C9 C 0.7549(4) 0.3470(3) 0.5201(2) 0.0207(6) Uani 1 1 d . . . . .
H9 H 0.8795 0.3756 0.5392 0.025 Uiso 1 1 calc R U . . .
C10 C 0.6806(3) 0.2609(3) 0.5864(2) 0.0184(6) Uani 1 1 d . . . . .
C11 C 0.4921(4) 0.2258(3) 0.5591(2) 0.0204(6) Uani 1 1 d . . . . .
C12 C 0.1825(4) 0.3578(3) 0.2407(2) 0.0214(6) Uani 1 1 d . . . . .
C13 C 0.0293(4) 0.3209(3) 0.1927(2) 0.0226(6) Uani 1 1 d . . . . .
C14 C -0.1564(4) 0.2701(3) 0.1427(2) 0.0216(6) Uani 1 1 d . . . . .
C15 C -0.2510(4) 0.1803(3) 0.1999(3) 0.0260(7) Uani 1 1 d . . . . .
H15 H -0.1923 0.1536 0.2712 0.031 Uiso 1 1 calc R U . . .
C16 C -0.4287(4) 0.1301(3) 0.1534(3) 0.0356(8) Uani 1 1 d . . . . .
H16 H -0.4919 0.0693 0.1928 0.043 Uiso 1 1 calc R U . . .
C17 C -0.5149(4) 0.1685(3) 0.0495(3) 0.0411(9) Uani 1 1 d . . . . .
H17 H -0.6375 0.1345 0.0181 0.049 Uiso 1 1 calc R U . . .
C18 C -0.4235(4) 0.2559(3) -0.0087(3) 0.0360(8) Uani 1 1 d . . . . .
H18 H -0.4829 0.2804 -0.0809 0.043 Uiso 1 1 calc R U . . .
C19 C -0.2459(4) 0.3079(3) 0.0374(3) 0.0281(7) Uani 1 1 d . . . . .
H19 H -0.1843 0.3695 -0.0023 0.034 Uiso 1 1 calc R U . . .
C20 C 0.7917(3) 0.2076(3) 0.6848(2) 0.0200(6) Uani 1 1 d . . . . .
C21 C 0.9320(4) 0.2931(3) 0.7678(2) 0.0234(7) Uani 1 1 d . . . . .
H21 H 0.9563 0.3858 0.7625 0.028 Uiso 1 1 calc R U . . .
C22 C 1.0357(4) 0.2435(3) 0.8577(3) 0.0276(7) Uani 1 1 d . . . . .
H22 H 1.1307 0.3023 0.9140 0.033 Uiso 1 1 calc R U . . .
C23 C 1.0013(4) 0.1079(3) 0.8658(3) 0.0313(8) Uani 1 1 d . . . . .
H23 H 1.0721 0.0743 0.9282 0.038 Uiso 1 1 calc R U . . .
C24 C 0.8646(4) 0.0217(3) 0.7835(3) 0.0289(7) Uani 1 1 d . . . . .
H24 H 0.8425 -0.0713 0.7885 0.035 Uiso 1 1 calc R U . . .
C25 C 0.7595(4) 0.0712(3) 0.6933(3) 0.0247(7) Uani 1 1 d . . . . .
H25 H 0.6651 0.0118 0.6370 0.030 Uiso 1 1 calc R U . . .

loop_
_atom_site_aniso_label
_atom_site_aniso_U_11
_atom_site_aniso_U_22
_atom_site_aniso_U_33
_atom_site_aniso_U_23
_atom_site_aniso_U_13
_atom_site_aniso_U_12
N1 0.0212(13) 0.0200(13) 0.0269(13) 0.0051(11) 0.0089(11) 0.0009(10)
S1 0.0192(4) 0.0270(4) 0.0251(4) 0.0077(3) 0.0041(3) 0.0000(3)
C1 0.0148(14) 0.0265(16) 0.0276(16) 0.0024(13) 0.0041(12) 0.0000(12)
C2 0.0156(14) 0.0235(15) 0.0198(15) 0.0024(12) 0.0017(12) 0.0013(11)
C3 0.0183(14) 0.0154(14) 0.0184(14) -0.0022(12) 0.0038(12) 0.0005(11)
C4 0.0197(15) 0.0150(14) 0.0200(15) -0.0013(12) 0.0063(12) 0.0018(11)
C5 0.0180(14) 0.0180(15) 0.0256(16) 0.0034(12) 0.0027(12) 0.0024(11)
C6 0.0263(16) 0.0234(16) 0.0258(16) 0.0098(13) 0.0041(13) 0.0044(13)
C7 0.0273(17) 0.0228(16) 0.0306(18) 0.0078(14) 0.0110(14) 0.0009(13)
C8 0.0185(15) 0.0204(15) 0.0173(15) -0.0004(12) 0.0063(12) 0.0020(12)
C9 0.0147(14) 0.0205(15) 0.0240(15) -0.0021(13) 0.0037(12) 0.0002(11)
C10 0.0178(14) 0.0152(14) 0.0208(15) 0.0000(12) 0.0032(12) 0.0030(11)
C11 0.0204(15) 0.0168(14) 0.0221(15) 0.0002(12) 0.0041(12) 0.0016(11)
C12 0.0241(16) 0.0173(14) 0.0227(16) 0.0064(12) 0.0035(13) 0.0038(12)
C13 0.0259(17) 0.0185(15) 0.0238(16) 0.0076(12) 0.0046(13) 0.0037(12)
C14 0.0224(16) 0.0207(15) 0.0216(16) 0.0015(12) 0.0044(13) 0.0061(12)
C15 0.0268(17) 0.0258(16) 0.0223(16) 0.0061(13) -0.0018(13) 0.0048(13)
C16 0.0264(18) 0.0319(18) 0.046(2) 0.0133(16) 0.0038(15) -0.0016(14)
C17 0.0216(17) 0.039(2) 0.052(2) 0.0071(17) -0.0099(16) -0.0007(15)
C18 0.035(2) 0.039(2) 0.0275(18) 0.0083(15) -0.0085(15) 0.0080(16)
C19 0.0297(17) 0.0295(17) 0.0233(17) 0.0055(14) 0.0026(14) 0.0043(14)
C20 0.0160(14) 0.0235(15) 0.0209(15) 0.0009(12) 0.0071(12) 0.0036(12)
C21 0.0190(15) 0.0240(16) 0.0261(16) 0.0019(13) 0.0066(13) 0.0011(12)
C22 0.0185(15) 0.0336(18) 0.0262(17) 0.0072(14) -0.0012(13) -0.0013(13)
C23 0.0199(16) 0.0399(19) 0.0370(19) 0.0194(16) 0.0047(14) 0.0066(14)
C24 0.0228(16) 0.0262(17) 0.0394(19) 0.0119(15) 0.0066(14) 0.0056(13)
C25 0.0206(15) 0.0227(16) 0.0291(17) 0.0027(13) 0.0051(13) 0.0016(12)

loop_
_atom_type_symbol
_atom_type_description
_atom_type_scat_dispersion_real
_atom_type_scat_dispersion_imag
_atom_type_scat_source
C C 0.0033 0.0016 'International Tables Vol C Tables 4.2.6.8 and 6.1.1.4'
H H 0.0000 0.0000 'International Tables Vol C Tables 4.2.6.8 and 6.1.1.4'
N N 0.0061 0.0033 'International Tables Vol C Tables 4.2.6.8 and 6.1.1.4'
S S 0.1246 0.1234 'International Tables Vol C Tables 4.2.6.8 and 6.1.1.4'

loop_
_geom_angle_atom_site_label_1
_geom_angle_atom_site_label_2
_geom_angle_atom_site_label_3
_geom_angle
_geom_angle_site_symmetry_1
_geom_angle_site_symmetry_3
_geom_angle_publ_flag
C7 N1 C8 116.7(2) . . ?
C1 S1 C11 91.40(14) . . ?
C2 C1 S1 113.1(2) . . ?
C2 C1 H1 123.5 . . ?
S1 C1 H1 123.5 . . ?
C1 C2 C3 112.8(3) . . ?
C1 C2 H2 123.6 . . ?
C3 C2 H2 123.6 . . ?
C11 C3 C2 111.8(2) . . ?
C11 C3 C4 118.5(2) . . ?
C2 C3 C4 129.6(3) . . ?
C5 C4 C8 116.8(2) . . ?
C5 C4 C3 125.2(2) . . ?
C8 C4 C3 117.9(2) . . ?
C6 C5 C4 118.2(3) . . ?
C6 C5 C12 118.2(3) . . ?
C4 C5 C12 123.5(2) . . ?
C5 C6 C7 120.1(3) . . ?
C5 C6 H6 120.0 . . ?
C7 C6 H6 120.0 . . ?
N1 C7 C6 124.4(3) . . ?
N1 C7 H7 117.8 . . ?
C6 C7 H7 117.8 . . ?
N1 C8 C9 115.8(2) . . ?
N1 C8 C4 123.8(2) . . ?
C9 C8 C4 120.4(2) . . ?
C10 C9 C8 122.3(3) . . ?
C10 C9 H9 118.9 . . ?
C8 C9 H9 118.9 . . ?
C9 C10 C11 117.1(2) . . ?
C9 C10 C20 121.5(2) . . ?
C11 C10 C20 121.3(2) . . ?
C3 C11 C10 123.5(2) . . ?
C3 C11 S1 111.0(2) . . ?
C10 C11 S1 125.3(2) . . ?
C13 C12 C5 175.7(3) . . ?
C12 C13 C14 175.3(3) . . ?
C15 C14 C19 118.7(3) . . ?
C15 C14 C13 119.6(2) . . ?
C19 C14 C13 121.7(3) . . ?
C16 C15 C14 120.6(3) . . ?
C16 C15 H15 119.7 . . ?
C14 C15 H15 119.7 . . ?
C15 C16 C17 120.0(3) . . ?
C15 C16 H16 120.0 . . ?
C17 C16 H16 120.0 . . ?
C18 C17 C16 120.2(3) . . ?
C18 C17 H17 119.9 . . ?
C16 C17 H17 119.9 . . ?
C17 C18 C19 120.4(3) . . ?
C17 C18 H18 119.8 . . ?
C19 C18 H18 119.8 . . ?
C18 C19 C14 120.1(3) . . ?
C18 C19 H19 119.9 . . ?
C14 C19 H19 119.9 . . ?
C21 C20 C25 118.9(3) . . ?
C21 C20 C10 120.5(3) . . ?
C25 C20 C10 120.6(2) . . ?
C22 C21 C20 120.4(3) . . ?
C22 C21 H21 119.8 . . ?
C20 C21 H21 119.8 . . ?
C21 C22 C23 120.1(3) . . ?
C21 C22 H22 119.9 . . ?
C23 C22 H22 119.9 . . ?
C24 C23 C22 120.2(3) . . ?
C24 C23 H23 119.9 . . ?
C22 C23 H23 119.9 . . ?
C23 C24 C25 119.8(3) . . ?
C23 C24 H24 120.1 . . ?
C25 C24 H24 120.1 . . ?
C24 C25 C20 120.5(3) . . ?
C24 C25 H25 119.8 . . ?
C20 C25 H25 119.8 . . ?

loop_
_geom_bond_atom_site_label_1
_geom_bond_atom_site_label_2
_geom_bond_distance
_geom_bond_site_symmetry_2
_geom_bond_publ_flag
N1 C7 1.322(4) . ?
N1 C8 1.367(3) . ?
S1 C1 1.730(3) . ?
S1 C11 1.744(3) . ?
C1 C2 1.349(4) . ?
C1 H1 0.9500 . ?
C2 C3 1.444(4) . ?
C2 H2 0.9500 . ?
C3 C11 1.401(4) . ?
C3 C4 1.446(4) . ?
C4 C5 1.431(4) . ?
C4 C8 1.432(4) . ?
C5 C6 1.378(4) . ?
C5 C12 1.444(4) . ?
C6 C7 1.404(4) . ?
C6 H6 0.9500 . ?
C7 H7 0.9500 . ?
C8 C9 1.427(4) . ?
C9 C10 1.372(4) . ?
C9 H9 0.9500 . ?
C10 C11 1.431(4) . ?
C10 C20 1.498(4) . ?
C12 C13 1.198(4) . ?
C13 C14 1.442(4) . ?
C14 C15 1.399(4) . ?
C14 C19 1.403(4) . ?
C15 C16 1.381(4) . ?
C15 H15 0.9500 . ?
C16 C17 1.383(4) . ?
C16 H16 0.9500 . ?
C17 C18 1.380(5) . ?
C17 H17 0.9500 . ?
C18 C19 1.382(4) . ?
C18 H18 0.9500 . ?
C19 H19 0.9500 . ?
C20 C21 1.396(4) . ?
C20 C25 1.397(4) . ?
C21 C22 1.383(4) . ?
C21 H21 0.9500 . ?
C22 C23 1.388(4) . ?
C22 H22 0.9500 . ?
C23 C24 1.381(4) . ?
C23 H23 0.9500 . ?
C24 C25 1.390(4) . ?
C24 H24 0.9500 . ?
C25 H25 0.9500 . ?

loop_
_geom_torsion_atom_site_label_1
_geom_torsion_atom_site_label_2
_geom_torsion_atom_site_label_3
_geom_torsion_atom_site_label_4
_geom_torsion
_geom_torsion_site_symmetry_1
_geom_torsion_site_symmetry_2
_geom_torsion_site_symmetry_3
_geom_torsion_site_symmetry_4
_geom_torsion_publ_flag
C11 S1 C1 C2 0.5(2) . . . . ?
S1 C1 C2 C3 0.2(3) . . . . ?
C1 C2 C3 C11 -1.0(3) . . . . ?
C1 C2 C3 C4 -177.6(3) . . . . ?
C11 C3 C4 C5 172.9(3) . . . . ?
C2 C3 C4 C5 -10.7(5) . . . . ?
C11 C3 C4 C8 -5.7(4) . . . . ?
C2 C3 C4 C8 170.7(3) . . . . ?
C8 C4 C5 C6 -3.3(4) . . . . ?
C3 C4 C5 C6 178.2(3) . . . . ?
C8 C4 C5 C12 173.3(3) . . . . ?
C3 C4 C5 C12 -5.3(4) . . . . ?
C4 C5 C6 C7 0.7(4) . . . . ?
C12 C5 C6 C7 -176.1(3) . . . . ?
C8 N1 C7 C6 -2.1(4) . . . . ?
C5 C6 C7 N1 2.3(5) . . . . ?
C7 N1 C8 C9 178.0(2) . . . . ?
C7 N1 C8 C4 -0.8(4) . . . . ?
C5 C4 C8 N1 3.5(4) . . . . ?
C3 C4 C8 N1 -177.8(2) . . . . ?
C5 C4 C8 C9 -175.3(2) . . . . ?
C3 C4 C8 C9 3.4(4) . . . . ?
N1 C8 C9 C10 -177.7(3) . . . . ?
C4 C8 C9 C10 1.2(4) . . . . ?
C8 C9 C10 C11 -3.3(4) . . . . ?
C8 C9 C10 C20 177.8(2) . . . . ?
C2 C3 C11 C10 -173.3(2) . . . . ?
C4 C3 C11 C10 3.7(4) . . . . ?
C2 C3 C11 S1 1.3(3) . . . . ?
C4 C3 C11 S1 178.4(2) . . . . ?
C9 C10 C11 C3 0.8(4) . . . . ?
C20 C10 C11 C3 179.7(2) . . . . ?
C9 C10 C11 S1 -173.1(2) . . . . ?
C20 C10 C11 S1 5.9(4) . . . . ?
C1 S1 C11 C3 -1.1(2) . . . . ?
C1 S1 C11 C10 173.5(2) . . . . ?
C19 C14 C15 C16 0.0(4) . . . . ?
C13 C14 C15 C16 -179.8(3) . . . . ?
C14 C15 C16 C17 0.0(5) . . . . ?
C15 C16 C17 C18 0.6(5) . . . . ?
C16 C17 C18 C19 -1.2(5) . . . . ?
C17 C18 C19 C14 1.2(5) . . . . ?
C15 C14 C19 C18 -0.6(4) . . . . ?
C13 C14 C19 C18 179.2(3) . . . . ?
C9 C10 C20 C21 45.3(4) . . . . ?
C11 C10 C20 C21 -133.6(3) . . . . ?
C9 C10 C20 C25 -133.1(3) . . . . ?
C11 C10 C20 C25 48.0(4) . . . . ?
C25 C20 C21 C22 -0.8(4) . . . . ?
C10 C20 C21 C22 -179.2(3) . . . . ?
C20 C21 C22 C23 0.2(4) . . . . ?
C21 C22 C23 C24 0.7(5) . . . . ?
C22 C23 C24 C25 -1.0(5) . . . . ?
C23 C24 C25 C20 0.3(4) . . . . ?
C21 C20 C25 C24 0.5(4) . . . . ?
C10 C20 C25 C24 178.9(3) . . . . ?
